data_4307488
loop_
_publ_author_name
'Hiroaki Hagiwara'
'Shingo Hashimoto'
'Naohide Matsumoto'
'Seiichiro Iijima'

_publ_contact_author_email naohide@aster.sci.kumamoto-u.ac.jp
_publ_contact_author_fax +81-96-342-3390
_publ_contact_author_name 'Naohide Matsumoto'
_publ_contact_author_phone +81-96-342-3390
_publ_section_title
;
Two-Dimensional Iron(II) Spin Crossover Complex Constructed of Bifurcated
NH...O-Hydrogen Bonds and \p-\p Interactions:
[FeII(HLH,Me)2](ClO4)2.1.5MeCN (HLH,Me=
Imidazol-4-yl-methylidene-8-amino-2-methylquinoline)
;
_journal_name_full 'Inorganic Chemistry'
_journal_page_first 3136
_journal_page_last 3143
_journal_paper_doi 10.1021/ic061960a
_journal_volume 46
_journal_year 2007
_chemical_formula_moiety 'C31 H28.50 Cl2 Fe N9.50 O8 '
_chemical_formula_sum 'C31 H28.5 Cl2 Fe N9.5 O8'
_chemical_formula_weight 788.88
_space_group_IT_number 15
_symmetry_cell_setting monoclinic
_symmetry_Int_Tables_number 15
_symmetry_space_group_name_Hall '-C 2yc'
_symmetry_space_group_name_H-M 'C 1 2/c 1'
_cell_angle_alpha 90.0000
_cell_angle_beta 121.261(15)
_cell_angle_gamma 90.0000
_cell_formula_units_Z 4
_cell_length_a 19.733(8)
_cell_length_b 12.901(5)
_cell_length_c 17.025(6)
_cell_measurement_reflns_used 13306
_cell_measurement_temperature 296.1
_cell_measurement_theta_max 27.5
_cell_measurement_theta_min 3.2
_cell_volume 3705(3)
_computing_cell_refinement PROCESS-AUTO
_computing_data_collection PROCESS-AUTO
_computing_data_reduction CrystalStructure
_computing_publication_material 'CrystalStructure 3.7.0'
_computing_structure_refinement CRYSTALS
_computing_structure_solution SIR92
_diffrn_detector_area_resol_mean 10.00
_diffrn_measured_fraction_theta_full 0.994
_diffrn_measured_fraction_theta_max 0.994
_diffrn_measurement_device_type 'Rigaku RAXIS-RAPID'
_diffrn_measurement_method \w
_diffrn_radiation_type 'Mo K\a'
_diffrn_radiation_wavelength 0.71075
_diffrn_reflns_av_R_equivalents 0.062
_diffrn_reflns_limit_h_max 25
_diffrn_reflns_limit_h_min -25
_diffrn_reflns_limit_k_max 14
_diffrn_reflns_limit_k_min -16
_diffrn_reflns_limit_l_max 21
_diffrn_reflns_limit_l_min -22
_diffrn_reflns_number 17678
_diffrn_reflns_theta_full 27.47
_diffrn_reflns_theta_max 27.47
_exptl_absorpt_coefficient_mu 0.611
_exptl_absorpt_correction_T_max 0.815
_exptl_absorpt_correction_T_min 0.538
_exptl_absorpt_correction_type multi-scan
_exptl_absorpt_process_details
;
    Higashi, T. (1995). Program for Absorption Correction.
    Rigaku Corporation, Tokyo, Japan.
;
_exptl_crystal_colour black
_exptl_crystal_density_diffrn 1.414
_exptl_crystal_density_method 'not measured'
_exptl_crystal_description block
_exptl_crystal_F_000 1620.00
_exptl_crystal_size_max 0.51
_exptl_crystal_size_mid 0.34
_exptl_crystal_size_min 0.34
_refine_diff_density_max 0.81
_refine_diff_density_min -0.61
_refine_ls_extinction_method none
_refine_ls_goodness_of_fit_ref 1.008
_refine_ls_hydrogen_treatment refall
_refine_ls_number_parameters 231
_refine_ls_number_reflns 4225
_refine_ls_R_factor_gt 0.0596
_refine_ls_shift/su_max 0.0000
_refine_ls_structure_factor_coef Fsqd
_refine_ls_weighting_details 'w = 1/[0.0015Fo^2^ + 1.0000\s(Fo^2^)]/(4Fo^2^)'
_refine_ls_weighting_scheme calc
_refine_ls_wR_factor_ref 0.1677
_reflns_number_gt 2646
_reflns_number_total 4225
_reflns_threshold_expression F^2^>2.0\s(F^2^)
_cod_data_source_file ic061960asi20061012_103533_2.cif
_cod_data_source_block '_HH108MeCN296K'
_cod_original_cell_volume 3705(2)
_cod_original_formula_sum 'C31 H28.50 Cl2 Fe N9.50 O8 '
_cod_database_code 4307488

loop_
_symmetry_equiv_pos_site_id
_symmetry_equiv_pos_as_xyz
1 +X,+Y,+Z
2 -X,+Y,1/2-Z
3 -X,-Y,-Z
4 +X,-Y,1/2+Z
5 1/2+X,1/2+Y,+Z
6 1/2-X,1/2+Y,1/2-Z
7 1/2-X,1/2-Y,-Z
8 1/2+X,1/2-Y,1/2+Z

loop_
_atom_site_label
_atom_site_type_symbol
_atom_site_fract_x
_atom_site_fract_y
_atom_site_fract_z
_atom_site_U_iso_or_equiv
_atom_site_adp_type
_atom_site_occupancy
_atom_site_symmetry_multiplicity
_atom_site_calc_flag
_atom_site_refinement_flags
_atom_site_disorder_assembly
_atom_site_disorder_group
Fe(1) Fe 0.5000 0.11643(4) 0.7500 0.03782(15) Uani 1.00 2 d S . .
Cl(1) Cl 0.35697(6) 0.62323(8) 0.86624(6) 0.0716(3) Uani 1.00 1 d . . .
O(1) O 0.4234(2) 0.5684(3) 0.9344(2) 0.1736(16) Uani 1.00 1 d . . .
O(2) O 0.3698(3) 0.6470(4) 0.7975(3) 0.185(2) Uani 1.00 1 d . . .
O(3) O 0.2898(2) 0.5588(3) 0.8288(2) 0.1198(14) Uani 1.00 1 d . . .
O(4) O 0.34654(16) 0.7127(2) 0.9081(2) 0.0834(9) Uani 1.00 1 d . . .
N(1) N 0.4404(2) 0.3637(2) 0.8775(2) 0.0764(11) Uani 1.00 1 d . . .
N(2) N 0.46720(16) 0.2355(2) 0.81258(14) 0.0462(6) Uani 1.00 1 d . . .
N(3) N 0.37883(14) 0.13868(19) 0.65612(16) 0.0440(6) Uani 1.00 1 d . . .
N(4) N 0.47390(16) 0.0061(2) 0.64024(17) 0.0490(7) Uani 1.00 1 d . . .
N(5) N 0.5000 0.4927(13) 0.7500 0.227(5) Uiso 1.00 2 d S . .
C(1) C 0.4969(2) 0.2984(2) 0.8837(2) 0.0591(10) Uani 1.00 1 d . . .
C(2) C 0.3720(2) 0.3426(3) 0.7992(2) 0.0704(12) Uani 1.00 1 d . . .
C(3) C 0.38845(19) 0.2630(2) 0.7591(2) 0.0501(8) Uani 1.00 1 d . . .
C(4) C 0.3421(2) 0.2091(2) 0.6735(2) 0.0520(9) Uani 1.00 1 d . . .
C(5) C 0.3434(2) 0.0804(2) 0.57346(19) 0.0497(8) Uani 1.00 1 d . . .
C(6) C 0.2666(2) 0.0851(3) 0.5047(2) 0.0666(11) Uani 1.00 1 d . . .
C(7) C 0.2395(2) 0.0228(3) 0.4250(2) 0.0849(13) Uani 1.00 1 d . . .
C(8) C 0.2893(2) -0.0414(3) 0.4173(2) 0.0860(14) Uani 1.00 1 d . . .
C(9) C 0.3689(2) -0.0498(3) 0.4878(2) 0.0698(12) Uani 1.00 1 d . . .
C(10) C 0.4237(3) -0.1166(3) 0.4853(2) 0.0883(15) Uani 1.00 1 d . . .
C(11) C 0.4988(3) -0.1217(3) 0.5567(3) 0.0853(15) Uani 1.00 1 d . . .
C(12) C 0.5228(2) -0.0597(2) 0.6352(2) 0.0620(11) Uani 1.00 1 d . . .
C(13) C 0.3972(2) 0.0114(2) 0.5681(2) 0.0515(9) Uani 1.00 1 d . . .
C(14) C 0.6062(2) -0.0649(3) 0.7148(2) 0.0836(15) Uani 1.00 1 d . . .
C(15) C 0.5000 0.589(3) 0.7500 0.323(12) Uiso 1.00 2 d S . .
C(16) C 0.5000 0.712(9) 0.7500 0.91(6) Uiso 1.00 2 d S . .
H(1) H 0.4479 0.4154 0.9211 0.093 Uiso 1.00 1 c R . .
H(2) H 0.5507 0.2982 0.9327 0.069 Uiso 1.00 1 c R . .
H(3) H 0.3225 0.3763 0.7765 0.085 Uiso 1.00 1 c R . .
H(4) H 0.2877 0.2243 0.6322 0.059 Uiso 1.00 1 c R . .
H(5) H 0.2309 0.1299 0.5097 0.072 Uiso 1.00 1 c R . .
H(6) H 0.1855 0.0267 0.3767 0.088 Uiso 1.00 1 c R . .
H(7) H 0.2703 -0.0817 0.3632 0.092 Uiso 1.00 1 c R . .
H(8) H 0.4076 -0.1587 0.4327 0.103 Uiso 1.00 1 c R . .
H(9) H 0.5357 -0.1669 0.5544 0.104 Uiso 1.00 1 c R . .
H(10) H 0.6378 -0.0160 0.7062 0.100 Uiso 1.00 1 c R . .
H(11) H 0.6267 -0.1326 0.7188 0.100 Uiso 1.00 1 c R . .
H(12) H 0.6071 -0.0493 0.7698 0.100 Uiso 1.00 1 c R . .

loop_
_atom_site_aniso_label
_atom_site_aniso_U_11
_atom_site_aniso_U_22
_atom_site_aniso_U_33
_atom_site_aniso_U_12
_atom_site_aniso_U_13
_atom_site_aniso_U_23
Fe(1) 0.0355(3) 0.0404(3) 0.0281(2) 0.0000 0.0099(2) 0.0000
Cl(1) 0.0599(5) 0.0788(7) 0.0641(5) -0.0058(4) 0.0238(4) -0.0231(4)
O(1) 0.135(3) 0.140(3) 0.108(2) 0.074(2) -0.034(2) -0.070(2)
O(2) 0.246(6) 0.219(5) 0.150(4) -0.061(4) 0.144(5) -0.043(3)
O(3) 0.094(2) 0.104(2) 0.143(3) -0.036(2) 0.048(2) -0.064(2)
O(4) 0.0578(17) 0.0709(19) 0.103(2) -0.0034(14) 0.0290(16) -0.0297(16)
N(1) 0.108(2) 0.059(2) 0.066(2) -0.0053(19) 0.048(2) -0.0212(15)
N(2) 0.0536(15) 0.0423(14) 0.0336(11) -0.0052(11) 0.0162(11) -0.0046(10)
N(3) 0.0449(14) 0.0429(14) 0.0369(11) -0.0001(11) 0.0161(11) -0.0021(10)
N(4) 0.0595(17) 0.0457(15) 0.0460(13) 0.0027(12) 0.0303(13) -0.0002(11)
C(1) 0.074(2) 0.055(2) 0.0425(16) -0.0121(18) 0.0260(18) -0.0087(14)
C(2) 0.076(2) 0.064(2) 0.073(2) 0.010(2) 0.041(2) -0.0130(19)
C(3) 0.0534(19) 0.0467(18) 0.0470(16) 0.0036(14) 0.0238(15) -0.0038(13)
C(4) 0.0422(17) 0.055(2) 0.0504(17) 0.0048(14) 0.0184(15) -0.0027(14)
C(5) 0.0528(19) 0.0541(18) 0.0355(14) -0.0061(15) 0.0183(14) -0.0049(13)
C(6) 0.058(2) 0.078(2) 0.0432(16) 0.0013(19) 0.0117(17) -0.0067(17)
C(7) 0.070(2) 0.102(3) 0.0471(19) -0.007(2) 0.0050(19) -0.010(2)
C(8) 0.100(3) 0.083(3) 0.047(2) -0.004(2) 0.019(2) -0.0208(19)
C(9) 0.087(2) 0.066(2) 0.0490(19) -0.004(2) 0.030(2) -0.0147(17)
C(10) 0.119(4) 0.072(2) 0.066(2) 0.009(2) 0.043(2) -0.023(2)
C(11) 0.107(3) 0.073(2) 0.080(2) 0.018(2) 0.052(2) -0.017(2)
C(12) 0.071(2) 0.053(2) 0.065(2) 0.0081(18) 0.038(2) -0.0028(16)
C(13) 0.065(2) 0.0477(18) 0.0386(15) -0.0035(15) 0.0249(16) -0.0053(13)
C(14) 0.082(3) 0.079(3) 0.088(2) 0.024(2) 0.043(2) -0.008(2)

loop_
_atom_type_symbol
_atom_type_description
_atom_type_scat_dispersion_real
_atom_type_scat_dispersion_imag
_atom_type_scat_source
Fe Fe 0.346 0.844
;
International Tables for Crystallography
(1992, Vol. C, Tables 4.2.6.8 and 6.1.1.4)
;
H H 0.000 0.000
;
International Tables for Crystallography
(1992, Vol. C, Table 6.1.1.4)
;
C C 0.003 0.002
;
International Tables for Crystallography
(1992, Vol. C, Tables 4.2.6.8 and 6.1.1.4)
;
N N 0.006 0.003
;
International Tables for Crystallography
(1992, Vol. C, Tables 4.2.6.8 and 6.1.1.4)
;
O O 0.011 0.006
;
International Tables for Crystallography
(1992, Vol. C, Tables 4.2.6.8 and 6.1.1.4)
;
Cl Cl 0.148 0.159
;
International Tables for Crystallography
(1992, Vol. C, Tables 4.2.6.8 and 6.1.1.4)
;

loop_
_geom_angle_atom_site_label_1
_geom_angle_atom_site_label_2
_geom_angle_atom_site_label_3
_geom_angle
_geom_angle_publ_flag
_geom_angle_site_symmetry_1
_geom_angle_site_symmetry_2
_geom_angle_site_symmetry_3
N(2) Fe(1) N(2) 88.89(11) ? . . 65602
N(2) Fe(1) N(3) 76.26(9) ? . . .
N(2) Fe(1) N(3) 92.40(10) ? . . 65602
N(2) Fe(1) N(4) 152.83(9) ? . . .
N(2) Fe(1) N(4) 92.26(10) ? . . 65602
N(2) Fe(1) N(3) 92.40(10) ? 65602 . .
N(2) Fe(1) N(3) 76.26(9) ? 65602 . 65602
N(2) Fe(1) N(4) 92.26(10) ? 65602 . .
N(2) Fe(1) N(4) 152.83(9) ? 65602 . 65602
N(3) Fe(1) N(3) 164.25(9) ? . . 65602
N(3) Fe(1) N(4) 76.57(10) ? . . .
N(3) Fe(1) N(4) 114.24(11) ? . . 65602
N(3) Fe(1) N(4) 114.24(11) ? 65602 . .
N(3) Fe(1) N(4) 76.57(10) ? 65602 . 65602
N(4) Fe(1) N(4) 98.82(10) ? . . 65602
O(1) Cl(1) O(2) 108.3(3) ? . . .
O(1) Cl(1) O(3) 109.4(2) ? . . .
O(1) Cl(1) O(4) 108.0(2) ? . . .
O(2) Cl(1) O(3) 107.2(3) ? . . .
O(2) Cl(1) O(4) 112.9(3) ? . . .
O(3) Cl(1) O(4) 111.0(2) ? . . .
C(1) N(1) C(2) 108.3(3) ? . . .
Fe(1) N(2) C(1) 142.3(2) ? . . .
Fe(1) N(2) C(3) 112.44(19) ? . . .
C(1) N(2) C(3) 105.1(3) ? . . .
Fe(1) N(3) C(4) 118.48(18) ? . . .
Fe(1) N(3) C(5) 117.7(2) ? . . .
C(4) N(3) C(5) 123.7(2) ? . . .
Fe(1) N(4) C(12) 128.16(19) ? . . .
Fe(1) N(4) C(13) 113.3(2) ? . . .
C(12) N(4) C(13) 118.5(2) ? . . .
N(1) C(1) N(2) 110.8(2) ? . . .
N(1) C(2) C(3) 105.8(3) ? . . .
N(2) C(3) C(2) 110.0(2) ? . . .
N(2) C(3) C(4) 116.9(3) ? . . .
C(2) C(3) C(4) 133.0(3) ? . . .
N(3) C(4) C(3) 115.9(2) ? . . .
N(3) C(5) C(6) 126.1(3) ? . . .
N(3) C(5) C(13) 113.2(2) ? . . .
C(6) C(5) C(13) 120.6(3) ? . . .
C(5) C(6) C(7) 120.0(4) ? . . .
C(6) C(7) C(8) 120.6(3) ? . . .
C(7) C(8) C(9) 121.1(4) ? . . .
C(8) C(9) C(10) 124.2(3) ? . . .
C(8) C(9) C(13) 119.2(4) ? . . .
C(10) C(9) C(13) 116.6(3) ? . . .
C(9) C(10) C(11) 120.5(4) ? . . .
C(10) C(11) C(12) 119.9(5) ? . . .
N(4) C(12) C(11) 121.9(3) ? . . .
N(4) C(12) C(14) 117.9(3) ? . . .
C(11) C(12) C(14) 120.2(4) ? . . .
N(4) C(13) C(5) 119.1(2) ? . . .
N(4) C(13) C(9) 122.5(3) ? . . .
C(5) C(13) C(9) 118.4(2) ? . . .
N(5) C(15) C(16) 0(180) ? . . .
C(1) N(1) H(1) 125.9(3) ? . . .
C(2) N(1) H(1) 125.9(5) ? . . .
N(1) C(1) H(2) 124.6(4) ? . . .
N(2) C(1) H(2) 124.6(5) ? . . .
N(1) C(2) H(3) 127.1(5) ? . . .
C(3) C(2) H(3) 127.1(4) ? . . .
N(3) C(4) H(4) 122.1(3) ? . . .
C(3) C(4) H(4) 122.1(4) ? . . .
C(5) C(6) H(5) 120.0(4) ? . . .
C(7) C(6) H(5) 120.0(3) ? . . .
C(6) C(7) H(6) 119.7(6) ? . . .
C(8) C(7) H(6) 119.7(5) ? . . .
C(7) C(8) H(7) 119.5(5) ? . . .
C(9) C(8) H(7) 119.4(6) ? . . .
C(9) C(10) H(8) 119.7(5) ? . . .
C(11) C(10) H(8) 119.7(6) ? . . .
C(10) C(11) H(9) 120.0(5) ? . . .
C(12) C(11) H(9) 120.0(4) ? . . .
C(12) C(14) H(10) 109.5 ? . . .
C(12) C(14) H(11) 109.5 ? . . .
C(12) C(14) H(12) 109.5 ? . . .
H(10) C(14) H(11) 109.5 ? . . .
H(10) C(14) H(12) 109.5 ? . . .
H(11) C(14) H(12) 109.5 ? . . .

loop_
_geom_bond_atom_site_label_1
_geom_bond_atom_site_label_2
_geom_bond_distance
_geom_bond_publ_flag
_geom_bond_site_symmetry_1
_geom_bond_site_symmetry_2
Fe(1) N(2) 2.152(3) ? . .
Fe(1) N(2) 2.152(3) ? . 65602
Fe(1) N(3) 2.095(2) ? . .
Fe(1) N(3) 2.095(2) ? . 65602
Fe(1) N(4) 2.187(2) ? . .
Fe(1) N(4) 2.187(2) ? . 65602
Cl(1) O(1) 1.409(3) ? . .
Cl(1) O(2) 1.354(7) ? . .
Cl(1) O(3) 1.406(4) ? . .
Cl(1) O(4) 1.426(3) ? . .
N(1) C(1) 1.358(6) ? . .
N(1) C(2) 1.343(4) ? . .
N(2) C(1) 1.316(4) ? . .
N(2) C(3) 1.379(4) ? . .
N(3) C(4) 1.288(5) ? . .
N(3) C(5) 1.419(3) ? . .
N(4) C(12) 1.321(5) ? . .
N(4) C(13) 1.369(3) ? . .
N(5) C(15) 1.25(4) ? . .
C(2) C(3) 1.363(6) ? . .
C(3) C(4) 1.435(4) ? . .
C(5) C(6) 1.352(4) ? . .
C(5) C(13) 1.426(5) ? . .
C(6) C(7) 1.421(5) ? . .
C(7) C(8) 1.343(8) ? . .
C(8) C(9) 1.401(5) ? . .
C(9) C(10) 1.400(8) ? . .
C(9) C(13) 1.417(5) ? . .
C(10) C(11) 1.346(6) ? . .
C(11) C(12) 1.411(6) ? . .
C(12) C(14) 1.495(4) ? . .
C(15) C(16) 1.58(12) ? . .
N(1) H(1) 0.950(5) ? . .
C(1) H(2) 0.950(4) ? . .
C(2) H(3) 0.950(6) ? . .
C(4) H(4) 0.950(4) ? . .
C(6) H(5) 0.950(6) ? . .
C(7) H(6) 0.950(5) ? . .
C(8) H(7) 0.950(6) ? . .
C(10) H(8) 0.950(6) ? . .
C(11) H(9) 0.950(8) ? . .
C(14) H(10) 0.950 ? . .
C(14) H(11) 0.950 ? . .
C(14) H(12) 0.950 ? . .

loop_
_geom_contact_atom_site_label_1
_geom_contact_atom_site_label_2
_geom_contact_distance
_geom_contact_publ_flag
_geom_contact_site_symmetry_1
_geom_contact_site_symmetry_2
O(1) O(1) 3.200(5) ? . 66703
O(1) N(1) 2.892(6) ? . .
O(1) N(1) 3.053(4) ? . 66703
O(1) C(1) 3.157(5) ? . 66703
O(1) C(2) 3.519(6) ? . .
O(2) C(15) 3.158(11) ? . .
O(2) C(16) 3.18(3) ? . .
O(3) C(2) 3.394(6) ? . .
O(3) C(4) 3.228(6) ? . 55606
O(3) C(6) 3.558(7) ? . 55606
O(3) C(14) 3.484(5) ? . 45505
O(4) C(1) 3.280(3) ? . 66703
O(4) C(4) 3.228(4) ? . 55606
O(4) C(11) 3.513(6) ? . 66602
N(1) O(1) 2.892(6) ? . .
N(1) O(1) 3.053(4) ? . 66703
N(1) N(5) 3.394(9) ? . .
N(5) N(1) 3.394(9) ? . .
N(5) N(1) 3.394(9) ? . 65602
N(5) C(1) 3.408(13) ? . .
N(5) C(1) 3.408(13) ? . 65602
C(1) O(1) 3.157(5) ? . 66703
C(1) O(4) 3.280(3) ? . 66703
C(1) N(5) 3.408(13) ? . .
C(2) O(1) 3.519(6) ? . .
C(2) O(3) 3.394(6) ? . .
C(4) O(3) 3.228(6) ? . 54606
C(4) O(4) 3.228(4) ? . 54606
C(6) O(3) 3.558(7) ? . 54606
C(10) C(12) 3.571(7) ? . 65603
C(11) O(4) 3.513(6) ? . 64602
C(12) C(10) 3.571(7) ? . 65603
C(14) O(3) 3.484(5) ? . 54505
C(15) O(2) 3.158(11) ? . .
C(15) O(2) 3.158(11) ? . 65602
C(16) O(2) 3.18(3) ? . .
C(16) O(2) 3.18(3) ? . 65602
Cl(1) H(1) 3.089(3) ? . .
Cl(1) H(2) 3.097(3) ? . 66703
Cl(1) H(3) 3.445(4) ? . .
Cl(1) H(4) 3.151(4) ? . 55606
Cl(1) H(5) 3.357(5) ? . 55606
Cl(1) H(7) 3.416(3) ? . 55607
Cl(1) H(9) 3.267(4) ? . 66602
Cl(1) H(11) 3.551 ? . 66602
O(1) H(1) 2.073(5) ? . .
O(1) H(1) 2.463(4) ? . 66703
O(1) H(2) 2.673(6) ? . 66703
O(1) H(3) 3.431(5) ? . .
O(1) H(9) 3.492(6) ? . 66602
O(2) H(1) 3.516(6) ? . .
O(2) H(3) 3.584(7) ? . .
O(2) H(6) 3.413(7) ? . 55607
O(2) H(7) 2.826(6) ? . 55607
O(2) H(9) 3.275(6) ? . 66602
O(2) H(11) 2.861 ? . 66602
O(3) H(1) 3.247(5) ? . .
O(3) H(3) 2.711(6) ? . .
O(3) H(4) 2.896(6) ? . 55606
O(3) H(5) 3.119(7) ? . 55606
O(3) H(7) 2.855(6) ? . 55607
O(3) H(10) 2.790 ? . 45505
O(3) H(12) 3.491 ? . 45505
O(4) H(2) 2.402(3) ? . 66703
O(4) H(4) 2.371(5) ? . 55606
O(4) H(5) 2.765(6) ? . 55606
O(4) H(9) 2.585(6) ? . 66602
O(4) H(11) 3.181 ? . 66602
N(1) H(8) 2.987(6) ? . 55504
N(2) H(8) 3.007(7) ? . 55504
N(5) H(6) 3.150(4) ? . 55607
N(5) H(6) 3.150(4) ? . 55508
C(1) H(8) 2.928(7) ? . 55504
C(1) H(9) 3.098(6) ? . 55504
C(2) H(6) 3.094(6) ? . 55607
C(2) H(8) 3.103(6) ? . 55504
C(3) H(6) 3.367(5) ? . 55607
C(3) H(8) 3.087(6) ? . 55504
C(4) H(5) 3.385(4) ? . 55607
C(4) H(6) 3.488(5) ? . 55607
C(6) H(4) 3.168(5) ? . 55607
C(7) H(3) 3.257(6) ? . 55607
C(7) H(4) 3.367(5) ? . 55607
C(8) H(3) 3.569(5) ? . 55607
C(8) H(10) 3.190 ? . 65603
C(9) H(10) 3.346 ? . 65603
C(10) H(10) 3.305 ? . 65603
C(11) H(2) 3.596(7) ? . 55404
C(12) H(8) 3.579(7) ? . 65603
C(15) H(6) 3.478(17) ? . 55607
C(15) H(6) 3.478(17) ? . 55508
C(16) H(11) 3.455 ? . 56501
C(16) H(11) 3.455 ? . 66602
H(1) Cl(1) 3.089(3) ? . .
H(1) O(1) 2.073(5) ? . .
H(1) O(1) 2.463(4) ? . 66703
H(1) O(2) 3.516(6) ? . .
H(1) O(3) 3.247(5) ? . .
H(1) H(1) 3.239(4) ? . 66703
H(1) H(8) 3.434(5) ? . 55504
H(2) Cl(1) 3.097(3) ? . 66703
H(2) O(1) 2.673(6) ? . 66703
H(2) O(4) 2.402(3) ? . 66703
H(2) C(11) 3.596(7) ? . 55504
H(2) H(5) 3.222(6) ? . 55508
H(2) H(8) 3.347(7) ? . 55504
H(2) H(9) 2.807(7) ? . 55504
H(3) Cl(1) 3.445(4) ? . .
H(3) O(1) 3.431(5) ? . .
H(3) O(2) 3.584(7) ? . .
H(3) O(3) 2.711(6) ? . .
H(3) C(7) 3.257(6) ? . 55607
H(3) C(8) 3.569(5) ? . 55607
H(3) H(6) 2.824(7) ? . 55607
H(3) H(7) 3.393(5) ? . 55607
H(3) H(10) 3.480 ? . 45505
H(3) H(11) 3.459 ? . 45505
H(4) Cl(1) 3.151(4) ? . 54606
H(4) O(3) 2.896(6) ? . 54606
H(4) O(4) 2.371(5) ? . 54606
H(4) C(6) 3.168(5) ? . 55607
H(4) C(7) 3.367(5) ? . 55607
H(4) H(5) 2.932(5) ? . 55607
H(4) H(6) 3.272(6) ? . 55607
H(5) Cl(1) 3.357(5) ? . 54606
H(5) O(3) 3.119(7) ? . 54606
H(5) O(4) 2.765(6) ? . 54606
H(5) C(4) 3.385(4) ? . 55607
H(5) H(2) 3.222(6) ? . 45408
H(5) H(4) 2.932(5) ? . 55607
H(5) H(5) 3.247(5) ? . 55607
H(6) O(2) 3.413(7) ? . 55607
H(6) N(5) 3.150(4) ? . 55607
H(6) C(2) 3.094(6) ? . 55607
H(6) C(3) 3.367(5) ? . 55607
H(6) C(4) 3.488(5) ? . 55607
H(6) C(15) 3.478(17) ? . 55607
H(6) H(3) 2.824(7) ? . 55607
H(6) H(4) 3.272(6) ? . 55607
H(7) Cl(1) 3.416(3) ? . 55607
H(7) O(2) 2.826(6) ? . 55607
H(7) O(3) 2.855(6) ? . 55607
H(7) H(3) 3.393(5) ? . 55607
H(7) H(10) 2.914 ? . 65603
H(8) N(1) 2.987(6) ? . 55404
H(8) N(2) 3.007(7) ? . 55404
H(8) C(1) 2.928(7) ? . 55404
H(8) C(2) 3.103(6) ? . 55404
H(8) C(3) 3.087(6) ? . 55404
H(8) C(12) 3.579(7) ? . 65603
H(8) H(1) 3.434(5) ? . 55404
H(8) H(2) 3.347(7) ? . 55404
H(8) H(10) 3.046 ? . 65603
H(9) Cl(1) 3.267(4) ? . 64602
H(9) O(1) 3.492(6) ? . 64602
H(9) O(2) 3.275(6) ? . 64602
H(9) O(4) 2.585(6) ? . 64602
H(9) C(1) 3.098(6) ? . 55404
H(9) H(2) 2.807(7) ? . 55404
H(10) O(3) 2.790 ? . 54505
H(10) C(8) 3.190 ? . 65603
H(10) C(9) 3.346 ? . 65603
H(10) C(10) 3.305 ? . 65603
H(10) H(3) 3.480 ? . 54505
H(10) H(7) 2.914 ? . 65603
H(10) H(8) 3.046 ? . 65603
H(11) Cl(1) 3.551 ? . 64602
H(11) O(2) 2.861 ? . 64602
H(11) O(4) 3.181 ? . 64602
H(11) C(16) 3.455 ? . 54501
H(11) H(3) 3.459 ? . 54505
H(12) O(3) 3.491 ? . 54505

loop_
_geom_hbond_atom_site_label_D
_geom_hbond_atom_site_label_H
_geom_hbond_atom_site_label_A
_geom_hbond_site_symmetry_D
_geom_hbond_site_symmetry_H
_geom_hbond_site_symmetry_A
_geom_hbond_distance_DA
_geom_hbond_distance_DH
_geom_hbond_distance_HA
_geom_hbond_angle_DHA
_geom_hbond_publ_flag
N(1) H(1) O(1) . . . 2.892(6) 0.950(5) 2.073(5) 143.4(3) no
N(1) H(1) O(1) . . 3_667 3.053(4) 0.950(5) 2.463(4) 120.1(3) no

loop_
_geom_torsion_atom_site_label_1
_geom_torsion_atom_site_label_2
_geom_torsion_atom_site_label_3
_geom_torsion_atom_site_label_4
_geom_torsion
_geom_torsion_publ_flag
_geom_torsion_site_symmetry_1
_geom_torsion_site_symmetry_2
_geom_torsion_site_symmetry_3
_geom_torsion_site_symmetry_4
N(2) Fe(1) N(2) C(1) -83.0(4) ? . . 65602 65602
N(2) Fe(1) N(2) C(3) 91.4(2) ? . . 65602 65602
N(2) Fe(1) N(2) C(1) -83.0(4) ? 65602 . . .
N(2) Fe(1) N(2) C(3) 91.4(2) ? 65602 . . .
N(2) Fe(1) N(3) C(4) 2.2(2) ? . . . .
N(2) Fe(1) N(3) C(5) 177.5(2) ? . . . .
N(3) Fe(1) N(2) C(1) -175.8(4) ? . . . .
N(3) Fe(1) N(2) C(3) -1.4(2) ? . . . .
N(2) Fe(1) N(3) C(4) -86.1(2) ? . . 65602 65602
N(2) Fe(1) N(3) C(5) 89.2(2) ? . . 65602 65602
N(3) Fe(1) N(2) C(1) -6.8(4) ? 65602 . . .
N(3) Fe(1) N(2) C(3) 167.6(2) ? 65602 . . .
N(2) Fe(1) N(4) C(12) -179.1(3) ? . . . .
N(2) Fe(1) N(4) C(13) 3.2(4) ? . . . .
N(4) Fe(1) N(2) C(1) -175.8(3) ? . . . .
N(4) Fe(1) N(2) C(3) -1.4(4) ? . . . .
N(2) Fe(1) N(4) C(12) 88.9(3) ? . . 65602 65602
N(2) Fe(1) N(4) C(13) -88.8(2) ? . . 65602 65602
N(4) Fe(1) N(2) C(1) 69.8(4) ? 65602 . . .
N(4) Fe(1) N(2) C(3) -115.8(2) ? 65602 . . .
N(2) Fe(1) N(3) C(4) -86.1(2) ? 65602 . . .
N(2) Fe(1) N(3) C(5) 89.2(2) ? 65602 . . .
N(3) Fe(1) N(2) C(1) -6.8(4) ? . . 65602 65602
N(3) Fe(1) N(2) C(3) 167.6(2) ? . . 65602 65602
N(2) Fe(1) N(3) C(4) 2.2(2) ? 65602 . 65602 65602
N(2) Fe(1) N(3) C(5) 177.5(2) ? 65602 . 65602 65602
N(3) Fe(1) N(2) C(1) -175.8(4) ? 65602 . 65602 65602
N(3) Fe(1) N(2) C(3) -1.4(2) ? 65602 . 65602 65602
N(2) Fe(1) N(4) C(12) 88.9(3) ? 65602 . . .
N(2) Fe(1) N(4) C(13) -88.8(2) ? 65602 . . .
N(4) Fe(1) N(2) C(1) 69.8(4) ? . . 65602 65602
N(4) Fe(1) N(2) C(3) -115.8(2) ? . . 65602 65602
N(2) Fe(1) N(4) C(12) -179.1(3) ? 65602 . 65602 65602
N(2) Fe(1) N(4) C(13) 3.2(4) ? 65602 . 65602 65602
N(4) Fe(1) N(2) C(1) -175.8(3) ? 65602 . 65602 65602
N(4) Fe(1) N(2) C(3) -1.4(4) ? 65602 . 65602 65602
N(3) Fe(1) N(3) C(4) -42.8(6) ? . . 65602 65602
N(3) Fe(1) N(3) C(5) 132.6(4) ? . . 65602 65602
N(3) Fe(1) N(3) C(4) -42.8(6) ? 65602 . . .
N(3) Fe(1) N(3) C(5) 132.6(4) ? 65602 . . .
N(3) Fe(1) N(4) C(12) -179.2(3) ? . . . .
N(3) Fe(1) N(4) C(13) 3.1(2) ? . . . .
N(4) Fe(1) N(3) C(4) -177.9(3) ? . . . .
N(4) Fe(1) N(3) C(5) -2.5(2) ? . . . .
N(3) Fe(1) N(4) C(12) 13.0(3) ? . . 65602 65602
N(3) Fe(1) N(4) C(13) -164.7(2) ? . . 65602 65602
N(4) Fe(1) N(3) C(4) 88.4(2) ? 65602 . . .
N(4) Fe(1) N(3) C(5) -96.3(2) ? 65602 . . .
N(3) Fe(1) N(4) C(12) 13.0(3) ? 65602 . . .
N(3) Fe(1) N(4) C(13) -164.7(2) ? 65602 . . .
N(4) Fe(1) N(3) C(4) 88.4(2) ? . . 65602 65602
N(4) Fe(1) N(3) C(5) -96.3(2) ? . . 65602 65602
N(3) Fe(1) N(4) C(12) -179.2(3) ? 65602 . 65602 65602
N(3) Fe(1) N(4) C(13) 3.1(2) ? 65602 . 65602 65602
N(4) Fe(1) N(3) C(4) -177.9(3) ? 65602 . 65602 65602
N(4) Fe(1) N(3) C(5) -2.5(2) ? 65602 . 65602 65602
N(4) Fe(1) N(4) C(12) -66.2(3) ? . . 65602 65602
N(4) Fe(1) N(4) C(13) 116.1(2) ? . . 65602 65602
N(4) Fe(1) N(4) C(12) -66.2(3) ? 65602 . . .
N(4) Fe(1) N(4) C(13) 116.1(2) ? 65602 . . .
C(1) N(1) C(2) C(3) 0.5(5) ? . . . .
C(2) N(1) C(1) N(2) -0.6(5) ? . . . .
Fe(1) N(2) C(1) N(1) 175.0(3) ? . . . .
Fe(1) N(2) C(3) C(2) -176.4(3) ? . . . .
Fe(1) N(2) C(3) C(4) 0.6(4) ? . . . .
C(1) N(2) C(3) C(2) 0.0(3) ? . . . .
C(1) N(2) C(3) C(4) 177.1(3) ? . . . .
C(3) N(2) C(1) N(1) 0.3(4) ? . . . .
Fe(1) N(3) C(4) C(3) -2.5(4) ? . . . .
Fe(1) N(3) C(5) C(6) -179.3(3) ? . . . .
Fe(1) N(3) C(5) C(13) 1.6(4) ? . . . .
C(4) N(3) C(5) C(6) -4.3(6) ? . . . .
C(4) N(3) C(5) C(13) 176.6(3) ? . . . .
C(5) N(3) C(4) C(3) -177.5(3) ? . . . .
Fe(1) N(4) C(12) C(11) -175.5(3) ? . . . .
Fe(1) N(4) C(12) C(14) 2.7(6) ? . . . .
Fe(1) N(4) C(13) C(5) -3.4(4) ? . . . .
Fe(1) N(4) C(13) C(9) 176.9(3) ? . . . .
C(12) N(4) C(13) C(5) 178.6(3) ? . . . .
C(12) N(4) C(13) C(9) -1.0(5) ? . . . .
C(13) N(4) C(12) C(11) 2.1(6) ? . . . .
C(13) N(4) C(12) C(14) -179.7(3) ? . . . .
N(1) C(2) C(3) N(2) -0.4(5) ? . . . .
N(1) C(2) C(3) C(4) -176.7(4) ? . . . .
N(2) C(3) C(4) N(3) 1.2(5) ? . . . .
C(2) C(3) C(4) N(3) 177.4(4) ? . . . .
N(3) C(5) C(6) C(7) 179.2(4) ? . . . .
N(3) C(5) C(13) N(4) 1.3(5) ? . . . .
N(3) C(5) C(13) C(9) -179.0(3) ? . . . .
C(6) C(5) C(13) N(4) -177.8(3) ? . . . .
C(6) C(5) C(13) C(9) 1.9(6) ? . . . .
C(13) C(5) C(6) C(7) -1.8(6) ? . . . .
C(5) C(6) C(7) C(8) 0.4(7) ? . . . .
C(6) C(7) C(8) C(9) 0.8(8) ? . . . .
C(7) C(8) C(9) C(10) 178.6(5) ? . . . .
C(7) C(8) C(9) C(13) -0.7(7) ? . . . .
C(8) C(9) C(10) C(11) -178.7(5) ? . . . .
C(8) C(9) C(13) N(4) 179.0(4) ? . . . .
C(8) C(9) C(13) C(5) -0.6(6) ? . . . .
C(10) C(9) C(13) N(4) -0.3(6) ? . . . .
C(10) C(9) C(13) C(5) -180.0(3) ? . . . .
C(13) C(9) C(10) C(11) 0.6(7) ? . . . .
C(9) C(10) C(11) C(12) 0.3(8) ? . . . .
C(10) C(11) C(12) N(4) -1.8(8) ? . . . .
C(10) C(11) C(12) C(14) -179.9(3) ? . . . .
